data_7009892
loop_
_publ_author_name
'Zhang, Hongkui'
'Lee, Albert W. M.'
'Wong, Wai-Yeung'
'Yuen, Mabel S. M.'

_publ_contact_author
;
    ENTER NAME
 ENTER ADDRESS
;
_publ_section_title
;
 Synthesis, structures and properties of platinum(II) complexes of
 oligoacetylenic sulfides
;
_journal_issue 20
_journal_name_full 'Journal of the Chemical Society, Dalton Transactions'
_journal_page_first 3675
_journal_paper_doi 10.1039/b004253f
_journal_year 2000
_chemical_formula_moiety 'C38 H54 N2 Pt S2 Si2 '
_chemical_formula_sum 'C38 H54 N2 Pt S2 Si2'
_chemical_formula_weight 854.24
_space_group_IT_number 2
_symmetry_cell_setting triclinic
_symmetry_Int_Tables_number 2
_symmetry_space_group_name_Hall '-P 1'
_symmetry_space_group_name_H-M 'P -1'
_audit_creation_date 'Mon Jun  8 20:09:07 1998'
_audit_creation_method 'from TEXRAY.INF file'
_cell_angle_alpha 98.66(1)
_cell_angle_beta 92.38(1)
_cell_angle_gamma 97.83(1)
_cell_formula_units_Z 2
_cell_length_a 7.906(1)
_cell_length_b 14.018(1)
_cell_length_c 19.069(1)
_cell_measurement_reflns_used 0
_cell_measurement_temperature 298.2
_cell_measurement_theta_max 0.0
_cell_measurement_theta_min 0.0
_cell_volume 2065.6(3)
_computing_cell_refinement 'MAR research Image plate scanner'
_computing_data_collection 'MAR research Image plate scanner'
_computing_data_reduction teXsan
_computing_publication_material teXsan
_computing_structure_refinement teXsan
_computing_structure_solution SHELXS86
_diffrn_ambient_temperature 298.2
_diffrn_measurement_device 'MAR research Image plate scanner'
_diffrn_measurement_method 'omega scans with profile analysis'
_diffrn_orient_matrix_UB_11 0.00000
_diffrn_orient_matrix_UB_12 0.00000
_diffrn_orient_matrix_UB_13 0.00000
_diffrn_orient_matrix_UB_21 0.00000
_diffrn_orient_matrix_UB_22 0.00000
_diffrn_orient_matrix_UB_23 0.00000
_diffrn_orient_matrix_UB_31 0.00000
_diffrn_orient_matrix_UB_32 0.00000
_diffrn_orient_matrix_UB_33 0.00000
_diffrn_radiation_monochromator graphite
_diffrn_radiation_source 'X-ray tube'
_diffrn_radiation_type MoKalpha
_diffrn_radiation_wavelength 0.7107
_diffrn_reflns_av_R_equivalents 0.045
_diffrn_reflns_limit_h_max 7
_diffrn_reflns_limit_h_min 0
_diffrn_reflns_limit_k_max 14
_diffrn_reflns_limit_k_min -14
_diffrn_reflns_limit_l_max 18
_diffrn_reflns_limit_l_min -19
_diffrn_reflns_number 22607
_diffrn_reflns_theta_max 22.70
_diffrn_reflns_theta_min 1
_diffrn_standards_decay_% 0.00
_diffrn_standards_interval_count 0
_diffrn_standards_number 0
_exptl_absorpt_coefficient_mu 3.568
_exptl_absorpt_correction_type none
_exptl_crystal_colour orange
_exptl_crystal_density_diffrn 1.373
_exptl_crystal_description block
_exptl_crystal_F_000 868.00
_exptl_crystal_size_max 0.220
_exptl_crystal_size_mid 0.180
_exptl_crystal_size_min 0.120
_refine_diff_density_max 0.67
_refine_diff_density_min -0.85
_refine_ls_extinction_method none
_refine_ls_goodness_of_fit_obs 0.881
_refine_ls_hydrogen_treatment noref
_refine_ls_matrix_type full
_refine_ls_number_parameters 406
_refine_ls_number_reflns 2139
_refine_ls_number_restraints 0
_refine_ls_R_factor_obs 0.0564
_refine_ls_shift/esd_max 0.0570
_refine_ls_structure_factor_coef F
_refine_ls_weighting_scheme sigma
_refine_ls_wR_factor_obs 0.0601
_reflns_number_observed 2139
_reflns_number_total 3228
_reflns_observed_criterion 1.50
_cod_data_source_file b004253f.txt
_cod_data_source_block wtwong774-wywong070
_cod_depositor_comments
;
The following automatic conversions were performed:

'_atom_site_thermal_displace_type' tag value 'Uij' was replaced with
'Uani' value 99 times.

Automatic conversion script
Id: cif_fix_values 1646 2011-03-28 12:23:43Z adriana 
;
_cod_original_sg_symbol_H-M P-1
_cod_original_formula_sum 'C38 H54 N2 Pt S2 Si2 '
_cod_database_code 7009892

loop_
_symmetry_equiv_pos_as_xyz
'   +x,   +y,   +z'
'   -x,   -y,   -z'

loop_
_atom_site_aniso_label
_atom_site_aniso_U_11
_atom_site_aniso_U_22
_atom_site_aniso_U_33
_atom_site_aniso_U_12
_atom_site_aniso_U_13
_atom_site_aniso_U_23
Pt(1) 0.0891(7) 0.0631(7) 0.0626(6) 0.0109(4) 0.0129(4) 0.0010(4)
S(1) 0.186(7) 0.140(7) 0.082(5) 0.084(6) 0.009(4) 0.015(4)
S(2) 0.144(5) 0.070(4) 0.064(4) 0.030(4) -0.009(3) 0.000(3)
Si(1) 0.155(7) 0.117(7) 0.072(5) 0.037(5) -0.015(5) -0.013(4)
Si(2) 0.115(5) 0.101(6) 0.070(4) 0.021(4) -0.004(4) -0.009(4)
N(1) 0.11(1) 0.03(1) 0.05(1) 0.00(1) -0.010(9) 0.000(10)
N(2) 0.09(1) 0.04(1) 0.06(1) 0.014(10) 0.02(1) 0.00(1)
C(1) 0.10(2) 0.06(2) 0.08(2) 0.02(1) 0.02(1) 0.02(2)
C(2) 0.13(2) 0.09(2) 0.10(2) 0.05(2) 0.04(2) 0.03(2)
C(3) 0.12(2) 0.04(2) 0.09(2) 0.02(1) 0.04(2) 0.01(2)
C(4) 0.07(1) 0.09(2) 0.09(2) 0.01(1) 0.01(1) 0.01(2)
C(5) 0.08(2) 0.08(2) 0.07(2) 0.02(1) 0.02(1) 0.00(2)
C(6) 0.18(3) 0.11(2) 0.11(2) 0.04(2) 0.05(2) 0.00(2)
C(7) 0.07(1) 0.07(2) 0.07(2) 0.01(1) 0.01(1) 0.03(2)
C(8) 0.09(2) 0.07(2) 0.11(2) 0.01(1) 0.02(1) 0.04(2)
C(9) 0.11(2) 0.08(2) 0.06(2) 0.02(2) -0.03(1) -0.02(2)
C(10) 0.11(2) 0.07(2) 0.08(2) 0.02(2) 0.00(1) -0.01(1)
C(11) 0.14(2) 0.08(2) 0.07(2) 0.02(2) -0.01(1) 0.00(2)
C(12) 0.15(2) 0.13(2) 0.07(2) 0.02(2) -0.03(1) 0.00(1)
C(13) 0.10(2) 0.07(2) 0.03(1) 0.02(1) 0.00(1) 0.01(1)
C(14) 0.11(2) 0.08(2) 0.04(1) 0.03(1) -0.01(1) 0.00(1)
C(15) 0.12(2) 0.14(2) 0.06(2) 0.05(2) -0.02(1) -0.01(2)
C(16) 0.16(2) 0.07(2) 0.08(2) 0.02(2) 0.00(2) 0.01(1)
C(17) 0.21(4) 0.38(7) 0.09(3) -0.03(4) 0.05(3) -0.06(3)
C(18) 0.38(7) 0.30(6) 0.19(4) -0.10(5) 0.18(5) -0.06(4)
C(19) 0.23(4) 0.40(7) 0.08(2) 0.00(4) 0.02(2) -0.02(3)
C(20) 0.27(5) 0.18(4) 0.13(3) 0.08(4) -0.04(3) 0.00(3)
C(21) 0.23(4) 0.44(8) 0.13(3) 0.09(5) -0.09(3) -0.08(4)
C(22) 0.19(4) 0.27(6) 0.33(6) -0.09(4) 0.03(4) 0.07(5)
C(23) 0.35(5) 0.24(4) 0.05(2) 0.17(4) -0.04(2) -0.06(2)
C(24) 0.26(4) 0.16(4) 0.24(4) 0.07(3) -0.01(3) 0.05(3)
C(25) 0.28(4) 0.12(3) 0.18(3) 0.05(3) 0.00(3) 0.05(2)
C(26) 0.11(2) 0.02(1) 0.06(1) -0.01(1) 0.01(1) 0.02(1)
C(27) 0.11(2) 0.05(2) 0.05(1) -0.01(1) 0.02(1) 0.04(1)
C(28) 0.10(2) 0.06(2) 0.05(1) 0.03(1) 0.00(1) 0.00(1)
C(29) 0.14(2) 0.08(2) 0.07(2) 0.02(1) 0.00(1) 0.00(1)
C(30) 0.14(2) 0.20(4) 0.15(3) -0.03(2) 0.08(2) -0.06(3)
C(31) 0.22(3) 0.16(3) 0.13(3) -0.03(3) 0.07(2) -0.02(2)
C(32) 0.12(2) 0.14(3) 0.12(2) -0.05(2) 0.02(2) -0.02(2)
C(33) 0.11(2) 0.13(2) 0.07(2) 0.05(2) -0.02(1) -0.04(2)
C(34) 0.15(3) 0.15(3) 0.19(3) 0.08(2) -0.03(2) -0.02(2)
C(35) 0.12(2) 0.27(5) 0.19(3) -0.01(3) 0.06(2) 0.01(3)
C(36) 0.29(4) 0.17(3) 0.06(2) 0.10(3) -0.07(2) -0.05(2)
C(37) 0.55(9) 0.19(4) 0.10(3) 0.18(5) 0.03(3) 0.03(3)
C(38) 0.27(4) 0.19(4) 0.14(3) 0.08(3) -0.02(3) 0.05(3)

loop_
_atom_site_label
_atom_site_fract_x
_atom_site_fract_y
_atom_site_fract_z
_atom_site_U_iso_or_equiv
_atom_site_thermal_displace_type
_atom_site_calc_flag
_atom_site_calc_attached_atom
Pt(1) 0.1645(1) 0.04989(7) 0.95271(4) 0.0723(3) Uani ? ?
S(1) -0.0840(10) 0.0493(6) 0.7171(3) 0.131(3) Uani ? ?
S(2) 0.0925(8) 0.3892(4) 0.9940(3) 0.093(2) Uani ? ?
Si(1) 0.058(1) -0.2068(6) 0.5527(3) 0.117(3) Uani ? ?
Si(2) 0.2903(9) 0.5585(5) 1.2211(3) 0.098(3) Uani ? ?
N(1) 0.284(2) 0.046(1) 1.0496(8) 0.067(6) Uani ? ?
N(2) 0.208(2) -0.092(1) 0.940(1) 0.064(6) Uani ? ?
C(1) 0.163(3) -0.160(2) 0.884(1) 0.079(9) Uani ? ?
C(2) 0.198(3) -0.253(2) 0.877(1) 0.10(1) Uani ? ?
C(3) 0.294(3) -0.279(2) 0.930(1) 0.080(9) Uani ? ?
C(4) 0.343(2) -0.209(2) 0.989(1) 0.082(9) Uani ? ?
C(5) 0.300(3) -0.118(2) 0.993(1) 0.078(9) Uani ? ?
C(6) 0.352(4) -0.379(2) 0.928(1) 0.13(1) Uani ? ?
C(7) 0.335(3) -0.040(2) 1.056(1) 0.067(8) Uani ? ?
C(8) 0.427(3) -0.050(2) 1.118(2) 0.083(9) Uani ? ?
C(9) 0.454(3) 0.025(2) 1.175(1) 0.086(9) Uani ? ?
C(10) 0.395(3) 0.108(2) 1.167(1) 0.090(10) Uani ? ?
C(11) 0.317(3) 0.116(2) 1.104(1) 0.093(10) Uani ? ?
C(12) 0.553(3) 0.012(2) 1.243(1) 0.12(1) Uani ? ?
C(13) 0.062(2) 0.047(1) 0.857(1) 0.064(7) Uani ? ?
C(14) 0.006(2) 0.040(1) 0.800(1) 0.074(8) Uani ? ?
C(15) -0.039(3) -0.049(2) 0.661(1) 0.105(10) Uani ? ?
C(16) 0.000(3) -0.112(2) 0.621(1) 0.11(1) Uani ? ?
C(17) 0.229(5) -0.138(4) 0.501(2) 0.25(2) Uani ? ?
C(18) 0.385(8) -0.096(4) 0.554(3) 0.31(3) Uani ? ?
C(19) 0.280(5) -0.182(4) 0.441(2) 0.24(2) Uani ? ?
C(20) -0.121(6) -0.256(3) 0.492(2) 0.19(2) Uani ? ?
C(21) -0.177(5) -0.176(5) 0.450(2) 0.28(3) Uani ? ?
C(22) -0.265(6) -0.316(4) 0.521(3) 0.27(3) Uani ? ?
C(23) 0.117(5) -0.302(3) 0.595(1) 0.21(2) Uani ? ?
C(24) 0.190(5) -0.386(3) 0.552(2) 0.22(2) Uani ? ?
C(25) 0.190(5) -0.282(2) 0.666(2) 0.19(2) Uani ? ?
C(26) 0.135(2) 0.187(2) 0.9734(10) 0.063(7) Uani ? ?
C(27) 0.129(3) 0.271(2) 0.9868(9) 0.067(7) Uani ? ?
C(28) 0.159(2) 0.441(1) 1.079(1) 0.070(7) Uani ? ?
C(29) 0.208(3) 0.484(2) 1.137(1) 0.095(9) Uani ? ?
C(30) 0.475(4) 0.642(2) 1.204(2) 0.17(1) Uani ? ?
C(31) 0.539(4) 0.646(2) 1.135(2) 0.18(2) Uani ? ?
C(32) 0.532(3) 0.730(2) 1.262(1) 0.14(1) Uani ? ?
C(33) 0.108(3) 0.625(2) 1.256(1) 0.109(10) Uani ? ?
C(34) 0.048(4) 0.685(2) 1.205(2) 0.16(1) Uani ? ?
C(35) -0.038(4) 0.551(3) 1.278(2) 0.20(2) Uani ? ?
C(36) 0.347(4) 0.474(3) 1.279(1) 0.17(1) Uani ? ?
C(37) 0.364(8) 0.381(3) 1.258(2) 0.27(3) Uani ? ?
C(38) 0.408(5) 0.521(3) 1.351(2) 0.19(2) Uani ? ?
H(1) 0.1014 -0.1417 0.8449 0.0944 Uani ? ?
H(2) 0.1564 -0.2993 0.8363 0.1186 Uani ? ?
H(3) 0.4083 -0.2245 1.0276 0.0985 Uani ? ?
H(4) 0.4716 -0.1091 1.1211 0.0996 Uani ? ?
H(5) 0.4086 0.1610 1.2050 0.1078 Uani ? ?
H(6) 0.2838 0.1775 1.0993 0.1119 Uani ? ?
H(7) 0.3075 -0.4081 0.9666 0.1560 Uani ? ?
H(8) 0.3102 -0.4193 0.8845 0.1560 Uani ? ?
H(9) 0.4730 -0.3714 0.9318 0.1560 Uani ? ?
H(10) 0.5835 -0.0516 1.2384 0.1406 Uani ? ?
H(11) 0.6538 0.0588 1.2511 0.1406 Uani ? ?
H(12) 0.4836 0.0219 1.2824 0.1406 Uani ? ?
H(13) 0.1799 -0.0850 0.4890 0.2916 Uani ? ?
H(14) -0.0761 -0.3007 0.4573 0.2316 Uani ? ?
H(15) 0.0088 -0.3337 0.6031 0.2436 Uani ? ?
H(16) 0.5576 0.6043 1.2187 0.2060 Uani ? ?
H(17) 0.1528 0.6681 1.2985 0.1304 Uani ? ?
H(18) 0.2341 0.4576 1.2919 0.2080 Uani ? ?
H(19) 0.4350 -0.1447 0.5673 0.3713 Uani ? ?
H(20) 0.4581 -0.0531 0.5301 0.3713 Uani ? ?
H(21) 0.3400 -0.0572 0.5929 0.3713 Uani ? ?
H(22) 0.1848 -0.1997 0.4074 0.2935 Uani ? ?
H(23) 0.3622 -0.1355 0.4233 0.2935 Uani ? ?
H(24) 0.3302 -0.2361 0.4487 0.2935 Uani ? ?
H(25) -0.0812 -0.1456 0.4305 0.3358 Uani ? ?
H(26) -0.2608 -0.2072 0.4139 0.3358 Uani ? ?
H(27) -0.2249 -0.1304 0.4823 0.3358 Uani ? ?
H(28) -0.3149 -0.2774 0.5574 0.3281 Uani ? ?
H(29) -0.3491 -0.3449 0.4844 0.3281 Uani ? ?
H(30) -0.2221 -0.3682 0.5415 0.3281 Uani ? ?
H(31) 0.1900 -0.4379 0.5788 0.2593 Uani ? ?
H(32) 0.1176 -0.4085 0.5096 0.2593 Uani ? ?
H(33) 0.3016 -0.3649 0.5401 0.2593 Uani ? ?
H(34) 0.1903 -0.3417 0.6840 0.2242 Uani ? ?
H(35) 0.3030 -0.2493 0.6673 0.2242 Uani ? ?
H(36) 0.1222 -0.2422 0.6945 0.2242 Uani ? ?
H(37) 0.5338 0.5817 1.1095 0.2117 Uani ? ?
H(38) 0.4746 0.6827 1.1094 0.2117 Uani ? ?
H(39) 0.6566 0.6761 1.1402 0.2117 Uani ? ?
H(40) 0.6486 0.7538 1.2578 0.1648 Uani ? ?
H(41) 0.4638 0.7794 1.2563 0.1648 Uani ? ?
H(42) 0.5174 0.7104 1.3070 0.1648 Uani ? ?
H(43) 0.1412 0.7305 1.1955 0.1971 Uani ? ?
H(44) 0.0033 0.6440 1.1627 0.1971 Uani ? ?
H(45) -0.0386 0.7192 1.2255 0.1971 Uani ? ?
H(46) -0.1235 0.5849 1.2993 0.2388 Uani ? ?
H(47) -0.0877 0.5076 1.2366 0.2388 Uani ? ?
H(48) 0.0065 0.5143 1.3106 0.2388 Uani ? ?
H(49) 0.3487 0.3460 1.2959 0.3248 Uani ? ?
H(50) 0.2843 0.3550 1.2196 0.3248 Uani ? ?
H(51) 0.4780 0.3787 1.2422 0.3248 Uani ? ?
H(52) 0.3928 0.4750 1.3825 0.2288 Uani ? ?
H(53) 0.5261 0.5462 1.3512 0.2288 Uani ? ?
H(54) 0.3448 0.5728 1.3648 0.2288 Uani ? ?

loop_
_atom_type_symbol
_atom_type_oxidation_number
_atom_type_number_in_cell
_atom_type_scat_dispersion_real
_atom_type_scat_dispersion_imag
_atom_type_scat_source
Pt 0 2 -1.703 8.390 'International Tables'
N 0 4 0.006 0.003 'International Tables'
Si 0 4 0.082 0.070 'International Tables'
S 0 4 0.125 0.123 'International Tables'
C 0 76 0.003 0.002 'International Tables'
H 0 108 0.000 0.000 'International Tables'

loop_
_geom_angle_atom_site_label_1
_geom_angle_atom_site_label_2
_geom_angle_atom_site_label_3
_geom_angle
_geom_angle_site_symmetry_1
_geom_angle_site_symmetry_2
_geom_angle_site_symmetry_3
_geom_angle_publ_flag
N(1) Pt(1) N(2) 79.1(8) ? ? ? yes
N(1) Pt(1) C(13) 175.4(8) ? ? ? yes
N(1) Pt(1) C(26) 95.4(8) ? ? ? yes
N(2) Pt(1) C(13) 97.1(8) ? ? ? yes
N(2) Pt(1) C(26) 174.5(8) ? ? ? yes
C(13) Pt(1) C(26) 88.3(8) ? ? ? yes
C(14) S(1) C(15) 105(1) ? ? ? yes
C(27) S(2) C(28) 105.4(10) ? ? ? yes
C(16) Si(1) C(17) 104(1) ? ? ? yes
C(16) Si(1) C(20) 110(1) ? ? ? yes
C(16) Si(1) C(23) 108(1) ? ? ? yes
C(17) Si(1) C(20) 107(1) ? ? ? yes
C(17) Si(1) C(23) 118(2) ? ? ? yes
C(20) Si(1) C(23) 107(1) ? ? ? yes
C(29) Si(2) C(30) 107(1) ? ? ? yes
C(29) Si(2) C(33) 106(1) ? ? ? yes
C(29) Si(2) C(36) 106(1) ? ? ? yes
C(30) Si(2) C(33) 112(1) ? ? ? yes
C(30) Si(2) C(36) 112(1) ? ? ? yes
C(33) Si(2) C(36) 111(1) ? ? ? yes
Pt(1) N(1) C(7) 114(1) ? ? ? yes
Pt(1) N(1) C(11) 128(1) ? ? ? yes
C(7) N(1) C(11) 117(1) ? ? ? yes
Pt(1) N(2) C(1) 126(1) ? ? ? yes
Pt(1) N(2) C(5) 116(1) ? ? ? yes
C(1) N(2) C(5) 116(2) ? ? ? yes
N(2) C(1) C(2) 124(2) ? ? ? yes
C(1) C(2) C(3) 118(2) ? ? ? yes
C(2) C(3) C(4) 117(2) ? ? ? yes
C(2) C(3) C(6) 124(2) ? ? ? yes
C(4) C(3) C(6) 118(2) ? ? ? yes
C(3) C(4) C(5) 120(2) ? ? ? yes
N(2) C(5) C(4) 121(2) ? ? ? yes
N(2) C(5) C(7) 113(2) ? ? ? yes
C(4) C(5) C(7) 124(2) ? ? ? yes
N(1) C(7) C(5) 115(2) ? ? ? yes
N(1) C(7) C(8) 120(1) ? ? ? yes
C(5) C(7) C(8) 123(2) ? ? ? yes
C(7) C(8) C(9) 120(2) ? ? ? yes
C(8) C(9) C(10) 116(2) ? ? ? yes
C(8) C(9) C(12) 120(2) ? ? ? yes
C(10) C(9) C(12) 122(2) ? ? ? yes
C(9) C(10) C(11) 119(2) ? ? ? yes
N(1) C(11) C(10) 124(2) ? ? ? yes
Pt(1) C(13) C(14) 176(1) ? ? ? yes
S(1) C(14) C(13) 170(1) ? ? ? yes
S(1) C(15) C(16) 175(2) ? ? ? yes
Si(1) C(16) C(15) 175(2) ? ? ? yes
Si(1) C(17) C(18) 107(3) ? ? ? yes
Si(1) C(17) C(19) 119(3) ? ? ? yes
C(18) C(17) C(19) 110(3) ? ? ? yes
Si(1) C(20) C(21) 110(2) ? ? ? yes
Si(1) C(20) C(22) 116(3) ? ? ? yes
C(21) C(20) C(22) 114(3) ? ? ? yes
Si(1) C(23) C(24) 119(2) ? ? ? yes
Si(1) C(23) C(25) 120(2) ? ? ? yes
C(24) C(23) C(25) 111(3) ? ? ? yes
Pt(1) C(26) C(27) 175(1) ? ? ? yes
S(2) C(27) C(26) 169(1) ? ? ? yes
S(2) C(28) C(29) 174(2) ? ? ? yes
Si(2) C(29) C(28) 175(2) ? ? ? yes
Si(2) C(30) C(31) 124(2) ? ? ? yes
Si(2) C(30) C(32) 115(2) ? ? ? yes
C(31) C(30) C(32) 117(2) ? ? ? yes
Si(2) C(33) C(34) 111(1) ? ? ? yes
Si(2) C(33) C(35) 110(2) ? ? ? yes
C(34) C(33) C(35) 112(2) ? ? ? yes
Si(2) C(36) C(37) 125(2) ? ? ? yes
Si(2) C(36) C(38) 113(2) ? ? ? yes
C(37) C(36) C(38) 120(3) ? ? ? yes

loop_
_geom_bond_atom_site_label_1
_geom_bond_atom_site_label_2
_geom_bond_distance
_geom_bond_site_symmetry_1
_geom_bond_site_symmetry_2
_geom_bond_publ_flag
Pt(1) N(1) 2.05(2) ? ? yes
Pt(1) N(2) 2.05(2) ? ? yes
Pt(1) C(13) 1.96(2) ? ? yes
Pt(1) C(26) 1.94(2) ? ? yes
S(1) C(14) 1.74(2) ? ? yes
S(1) C(15) 1.70(3) ? ? yes
S(2) C(27) 1.71(3) ? ? yes
S(2) C(28) 1.71(2) ? ? yes
Si(1) C(16) 1.84(3) ? ? yes
Si(1) C(17) 1.94(5) ? ? yes
Si(1) C(20) 1.78(4) ? ? yes
Si(1) C(23) 1.77(4) ? ? yes
Si(2) C(29) 1.82(2) ? ? yes
Si(2) C(30) 1.82(3) ? ? yes
Si(2) C(33) 1.91(3) ? ? yes
Si(2) C(36) 1.83(4) ? ? yes
N(1) C(7) 1.34(3) ? ? yes
N(1) C(11) 1.31(3) ? ? yes
N(2) C(1) 1.33(3) ? ? yes
N(2) C(5) 1.33(3) ? ? yes
C(1) C(2) 1.37(4) ? ? yes
C(2) C(3) 1.35(4) ? ? yes
C(3) C(4) 1.38(3) ? ? yes
C(3) C(6) 1.53(4) ? ? yes
C(4) C(5) 1.36(4) ? ? yes
C(5) C(7) 1.50(3) ? ? yes
C(7) C(8) 1.40(4) ? ? yes
C(8) C(9) 1.38(3) ? ? yes
C(9) C(10) 1.34(4) ? ? yes
C(9) C(12) 1.53(3) ? ? yes
C(10) C(11) 1.35(4) ? ? yes
C(13) C(14) 1.14(3) ? ? yes
C(15) C(16) 1.16(4) ? ? yes
C(17) C(18) 1.54(6) ? ? yes
C(17) C(19) 1.33(6) ? ? yes
C(20) C(21) 1.57(7) ? ? yes
C(20) C(22) 1.50(7) ? ? yes
C(23) C(24) 1.53(6) ? ? yes
C(23) C(25) 1.42(5) ? ? yes
C(26) C(27) 1.18(3) ? ? yes
C(28) C(29) 1.20(3) ? ? yes
C(30) C(31) 1.44(5) ? ? yes
C(30) C(32) 1.53(4) ? ? yes
C(33) C(34) 1.49(5) ? ? yes
C(33) C(35) 1.56(4) ? ? yes
C(36) C(37) 1.33(6) ? ? yes
C(36) C(38) 1.46(4) ? ? yes
